data_7249220
loop_
_publ_author_name
'Vinodh, Mickey'
'Al-Azemi, Talal F.'

_publ_section_title
;
 Solvent-induced supramolecular self-assembly in a solid-state
 A1/A2-difunctionlized pillar[5]arene host
;
_journal_issue 37
_journal_name_full CrystEngComm
_journal_page_first 5138
_journal_page_last 5143
_journal_paper_doi 10.1039/D4CE00771A
_journal_volume 26
_journal_year 2024
_chemical_formula_sum 'C62 H81 Br N2 O12'
_chemical_formula_weight 1126.19
_space_group_crystal_system monoclinic
_space_group_IT_number 15
_space_group_name_Hall '-C 2yc'
_space_group_name_H-M_alt 'C 1 2/c 1'
_atom_sites_solution_hydrogens geom
_audit_creation_method SHELXL-2019/3
_audit_update_record
;
2024-08-01 deposited with the CCDC.	2024-08-14 downloaded from the CCDC.
;
_cell_angle_alpha 90
_cell_angle_beta 90.4980(10)
_cell_angle_gamma 90
_cell_formula_units_Z 8
_cell_length_a 19.6570(4)
_cell_length_b 16.4198(3)
_cell_length_c 37.8697(7)
_cell_measurement_reflns_used 9891
_cell_measurement_temperature 150(2)
_cell_measurement_theta_max 66.61
_cell_measurement_theta_min 3.51
_cell_volume 12222.5(4)
_computing_structure_refinement 'SHELXL-2019/2 (Sheldrick, 2019)'
_computing_structure_solution 'SHELXT 2014/5 (Sheldrick, 2014)'
_diffrn_ambient_temperature 150(2)
_diffrn_detector_area_resol_mean 8.3333
_diffrn_measured_fraction_theta_full 0.984
_diffrn_measured_fraction_theta_max 0.984
_diffrn_measurement_device_type 'Bruker APEX-II CCD'
_diffrn_measurement_method '\f and \w scans'
_diffrn_radiation_type CuK\a
_diffrn_radiation_wavelength 1.54178
_diffrn_reflns_av_R_equivalents 0.0295
_diffrn_reflns_av_unetI/netI 0.0315
_diffrn_reflns_Laue_measured_fraction_full 0.984
_diffrn_reflns_Laue_measured_fraction_max 0.984
_diffrn_reflns_limit_h_max 23
_diffrn_reflns_limit_h_min -23
_diffrn_reflns_limit_k_max 16
_diffrn_reflns_limit_k_min -19
_diffrn_reflns_limit_l_max 44
_diffrn_reflns_limit_l_min -43
_diffrn_reflns_number 34185
_diffrn_reflns_point_group_measured_fraction_full 0.984
_diffrn_reflns_point_group_measured_fraction_max 0.984
_diffrn_reflns_theta_full 66.639
_diffrn_reflns_theta_max 66.639
_diffrn_reflns_theta_min 4.945
_exptl_absorpt_coefficient_mu 1.402
_exptl_absorpt_correction_T_max 0.87
_exptl_absorpt_correction_T_min 0.63
_exptl_absorpt_correction_type multi-scan
_exptl_absorpt_process_details
;
SADABS-2016/2 - Bruker AXS area detector scaling and absorption correction
;
_exptl_crystal_colour colourless
_exptl_crystal_density_diffrn 1.224
_exptl_crystal_description Block
_exptl_crystal_F_000 4784
_exptl_crystal_size_max 0.210
_exptl_crystal_size_mid 0.190
_exptl_crystal_size_min 0.110
_refine_diff_density_max 0.526
_refine_diff_density_min -0.487
_refine_diff_density_rms 0.047
_refine_ls_extinction_method none
_refine_ls_goodness_of_fit_ref 1.032
_refine_ls_hydrogen_treatment constr
_refine_ls_matrix_type full
_refine_ls_number_parameters 785
_refine_ls_number_reflns 10664
_refine_ls_number_restraints 198
_refine_ls_restrained_S_all 1.071
_refine_ls_R_factor_all 0.0588
_refine_ls_R_factor_gt 0.0543
_refine_ls_shift/su_max 0.004
_refine_ls_shift/su_mean 0.000
_refine_ls_structure_factor_coef Fsqd
_refine_ls_weighting_details 'w=1/[\s^2^(Fo^2^)+(0.0935P)^2^+9.5578P] where P=(Fo^2^+2Fc^2^)/3'
_refine_ls_weighting_scheme calc
_refine_ls_wR_factor_gt 0.1602
_refine_ls_wR_factor_ref 0.1656
_reflns_Friedel_coverage 0.000
_reflns_number_gt 9492
_reflns_number_total 10664
_reflns_threshold_expression 'I > 2\s(I)'
_cod_data_source_file d4ce00771a2.cif
_cod_data_source_block Pillar_D2_C2_by_C
_cod_depositor_comments
;
The following automatic conversions were performed:

data item '_exptl_absorpt_correction_type' value 'Multi-Scan' was
changed to 'multi-scan' in accordance with the
/home/data/users/saulius/crontab/automatic-downloads/rss-feeds/RSC/lib/dictionaries/cif_core.dic
dictionary named 'cif_core.dic' version 2.4.2 last updated on
2011-04-26.

Automatic conversion script
Id: cif_fix_values 8170 2020-07-09 18:12:32Z antanas 

 Adding full bibliography for 7249218--7249222.cif.
;
_cod_original_sg_symbol_H-M 'C 2/c'
_cod_database_code 7249220
_shelx_shelxl_version_number 2019/3
_shelx_space_group_comment
;
The symmetry employed for this shelxl refinement is uniquely defined
by the following loop, which should always be used as a source of
symmetry information in preference to the above space-group names.
They are only intended as comments.
;
_shelx_estimated_absorpt_t_min 0.757
_shelx_estimated_absorpt_t_max 0.861

loop_
_space_group_symop_operation_xyz
'x, y, z'
'-x, y, -z+1/2'
'x+1/2, y+1/2, z'
'-x+1/2, y+1/2, -z+1/2'
'-x, -y, -z'
'x, -y, z-1/2'
'-x+1/2, -y+1/2, -z'
'x+1/2, -y+1/2, z-1/2'

loop_
_atom_site_label
_atom_site_type_symbol
_atom_site_fract_x
_atom_site_fract_y
_atom_site_fract_z
_atom_site_U_iso_or_equiv
_atom_site_adp_type
_atom_site_occupancy
_atom_site_site_symmetry_order
_atom_site_calc_flag
_atom_site_refinement_flags_posn
_atom_site_refinement_flags_adp
_atom_site_refinement_flags_occupancy
_atom_site_disorder_assembly
_atom_site_disorder_group
Br1 Br 0.14275(2) 0.46345(3) 0.67281(2) 0.09313(16) Uani 1 1 d . . . . .
O13 O -0.1026(6) 0.5386(10) 0.2273(4) 0.252(5) Uani 0.5 1 d D U P A -1
N3 N -0.0056(7) 0.5956(5) 0.2503(6) 0.151(3) Uani 0.5 1 d D U P A -1
C63 C 0.0317(8) 0.5239(5) 0.2568(4) 0.174(5) Uani 0.5 1 d D U P A -1
H63A H 0.000685 0.477160 0.256946 0.261 Uiso 0.5 1 calc R U P A -1
H63B H 0.065540 0.516544 0.238239 0.261 Uiso 0.5 1 calc R U P A -1
H63C H 0.054779 0.528067 0.279779 0.261 Uiso 0.5 1 calc R U P A -1
C64 C 0.0434(7) 0.6609(5) 0.2505(4) 0.176(5) Uani 0.5 1 d D U P A -1
H64A H 0.020124 0.712686 0.246121 0.264 Uiso 0.5 1 calc R U P A -1
H64B H 0.066359 0.662927 0.273614 0.264 Uiso 0.5 1 calc R U P A -1
H64C H 0.077119 0.651405 0.232074 0.264 Uiso 0.5 1 calc R U P A -1
C65 C -0.0758(7) 0.5997(9) 0.2389(4) 0.184(4) Uani 0.5 1 d D U P A -1
H65 H -0.100458 0.649235 0.240443 0.221 Uiso 0.5 1 calc R U P A -1
O11 O 0.000000 0.2595(2) 0.250000 0.1312(16) Uani 1 2 d S T P . .
N1 N 0.000000 0.1230(2) 0.250000 0.0762(9) Uani 1 2 d S T P . .
C59 C -0.0167(4) 0.1953(4) 0.26167(16) 0.0875(18) Uani 0.5 1 d . . P B -1
H59 H -0.045335 0.196663 0.281730 0.105 Uiso 0.5 1 calc R U P B -1
C58 C -0.0205(4) 0.0498(5) 0.2655(2) 0.107(3) Uani 0.5 1 d . . P B -1
H58A H -0.001784 0.003968 0.252145 0.161 Uiso 0.5 1 calc R U P B -1
H58B H -0.003773 0.047536 0.289924 0.161 Uiso 0.5 1 calc R U P B -1
H58C H -0.070277 0.046619 0.265250 0.161 Uiso 0.5 1 calc R U P B -1
C57 C 0.0452(4) 0.1166(6) 0.2192(2) 0.108(2) Uani 0.5 1 d . . P B -1
H57A H 0.052899 0.058993 0.213711 0.161 Uiso 0.5 1 calc R U P B -1
H57B H 0.023872 0.143479 0.198852 0.161 Uiso 0.5 1 calc R U P B -1
H57C H 0.088766 0.142875 0.224663 0.161 Uiso 0.5 1 calc R U P B -1
O1 O 0.83592(8) 0.79928(11) 0.34540(5) 0.0681(4) Uani 1 1 d . . . . .
C60A C 0.1981(6) 0.0160(7) 0.1469(4) 0.173(3) Uani 0.578(5) 1 d D U P C 1
H60A H 0.153868 0.036253 0.138591 0.260 Uiso 0.578(5) 1 calc R U P C 1
H60B H 0.191342 -0.033533 0.160939 0.260 Uiso 0.578(5) 1 calc R U P C 1
H60C H 0.220210 0.057591 0.161572 0.260 Uiso 0.578(5) 1 calc R U P C 1
C61A C 0.3033(5) -0.0312(7) 0.1263(4) 0.185(3) Uani 0.578(5) 1 d D U P C 1
H61A H 0.328178 -0.041860 0.104527 0.277 Uiso 0.578(5) 1 calc R U P C 1
H61B H 0.327965 0.009304 0.140494 0.277 Uiso 0.578(5) 1 calc R U P C 1
H61C H 0.299097 -0.081820 0.139861 0.277 Uiso 0.578(5) 1 calc R U P C 1
C62A C 0.2107(6) 0.0063(7) 0.0831(3) 0.184(3) Uani 0.578(5) 1 d D U P C 1
H62A H 0.164004 0.017810 0.078804 0.221 Uiso 0.578(5) 1 calc R U P C 1
N2A N 0.2389(6) -0.0017(12) 0.1181(2) 0.156(2) Uani 0.578(5) 1 d D U P C 1
O12A O 0.2521(7) -0.0029(6) 0.0590(3) 0.231(3) Uani 0.578(5) 1 d D U P C 1
C60B C 0.2821(9) -0.0300(10) 0.0964(5) 0.184(3) Uani 0.422(5) 1 d D U P C -1
H60D H 0.330620 -0.037689 0.101589 0.276 Uiso 0.422(5) 1 calc R U P C -1
H60E H 0.261758 -0.082365 0.089745 0.276 Uiso 0.422(5) 1 calc R U P C -1
H60F H 0.276734 0.008656 0.076856 0.276 Uiso 0.422(5) 1 calc R U P C -1
C61B C 0.1797(7) 0.0121(9) 0.1197(5) 0.171(3) Uani 0.422(5) 1 d D U P C -1
H61D H 0.157388 0.033412 0.140765 0.257 Uiso 0.422(5) 1 calc R U P C -1
H61E H 0.174094 0.050868 0.100180 0.257 Uiso 0.422(5) 1 calc R U P C -1
H61F H 0.159118 -0.040153 0.113068 0.257 Uiso 0.422(5) 1 calc R U P C -1
C62B C 0.2793(10) -0.0182(10) 0.1613(5) 0.191(3) Uani 0.422(5) 1 d D U P C -1
H62B H 0.272918 -0.069874 0.172044 0.229 Uiso 0.422(5) 1 calc R U P C -1
N2B N 0.2492(8) 0.0008(19) 0.1268(4) 0.167(3) Uani 0.422(5) 1 d D U P C -1
O12B O 0.3126(10) 0.0343(11) 0.1755(4) 0.281(7) Uani 0.422(5) 1 d D U P C -1
C1 C 0.66469(10) 0.70770(12) 0.35451(6) 0.0510(5) Uani 1 1 d . . . . .
O2 O 0.60446(9) 0.66875(11) 0.40482(5) 0.0689(4) Uani 1 1 d . . . . .
C2 C 0.72256(11) 0.74023(13) 0.33926(6) 0.0546(5) Uani 1 1 d . . . . .
H2 H 0.724755 0.744799 0.314290 0.065 Uiso 1 1 calc R U . . .
O3 O 1.03215(9) 0.61379(11) 0.38606(5) 0.0671(4) Uani 1 1 d . . . . .
C3 C 0.77716(11) 0.76617(13) 0.35965(6) 0.0535(5) Uani 1 1 d . . . . .
O4 O 0.82617(11) 0.68870(13) 0.47881(5) 0.0835(6) Uani 1 1 d . . . . .
C4 C 0.77558(11) 0.76154(12) 0.39627(6) 0.0535(5) Uani 1 1 d . . . . .
C5 C 0.71688(12) 0.72961(14) 0.41162(6) 0.0567(5) Uani 1 1 d . . . . .
H5 H 0.714228 0.726107 0.436615 0.068 Uiso 1 1 calc R U . . .
O5 O 0.98958(9) 0.32604(10) 0.34140(4) 0.0626(4) Uani 1 1 d . . . . .
O6 O 0.92506(11) 0.41024(12) 0.47821(4) 0.0785(5) Uani 1 1 d . . . . .
C6 C 0.66248(11) 0.70295(13) 0.39114(7) 0.0551(5) Uani 1 1 d . . . . .
C7 C 0.83568(12) 0.78724(14) 0.41886(6) 0.0575(5) Uani 1 1 d . . . . .
H7A H 0.818861 0.809126 0.441524 0.069 Uiso 1 1 calc R U . . .
H7B H 0.860451 0.831469 0.406707 0.069 Uiso 1 1 calc R U . . .
O7 O 0.77138(8) 0.33233(11) 0.27013(4) 0.0646(4) Uani 1 1 d . . . . .
C8 C 0.88467(11) 0.71736(13) 0.42637(6) 0.0503(5) Uani 1 1 d . . . . .
O8 O 0.76944(10) 0.21514(12) 0.40694(5) 0.0763(5) Uani 1 1 d . . . . .
C9 C 0.93626(11) 0.69911(13) 0.40288(6) 0.0501(5) Uani 1 1 d . . . . .
H9 H 0.941634 0.731857 0.382408 0.060 Uiso 1 1 calc R U . . .
O9 O 0.68528(9) 0.62050(10) 0.27549(5) 0.0678(4) Uani 1 1 d . . . . .
C10 C 0.98020(10) 0.63417(13) 0.40856(5) 0.0487(5) Uani 1 1 d . . . . .
O10 O 0.56435(8) 0.38508(10) 0.35871(5) 0.0640(4) Uani 1 1 d . . . . .
C11 C 0.97352(10) 0.58480(13) 0.43828(5) 0.0489(5) Uani 1 1 d . . . . .
C14 C 1.01785(11) 0.51074(14) 0.44397(6) 0.0531(5) Uani 1 1 d . . . . .
H14A H 1.023600 0.501158 0.469628 0.064 Uiso 1 1 calc R U . . .
H14B H 1.063384 0.521152 0.433956 0.064 Uiso 1 1 calc R U . . .
C13 C 0.87824(12) 0.66842(15) 0.45624(6) 0.0573(5) Uani 1 1 d . . . . .
C12 C 0.92216(12) 0.60367(15) 0.46190(6) 0.0574(5) Uani 1 1 d . . . . .
H12 H 0.917032 0.571284 0.482495 0.069 Uiso 1 1 calc R U . . .
C15 C 0.98782(11) 0.43533(13) 0.42695(5) 0.0487(4) Uani 1 1 d . . . . .
C16 C 1.00476(10) 0.41439(13) 0.39246(6) 0.0497(5) Uani 1 1 d . . . . .
H16 H 1.037107 0.446435 0.380187 0.060 Uiso 1 1 calc R U . . .
C17 C 0.97549(10) 0.34785(13) 0.37564(5) 0.0494(5) Uani 1 1 d . . . . .
C23 C 0.83186(11) 0.27957(12) 0.32163(6) 0.0500(5) Uani 1 1 d . . . . .
H23 H 0.874089 0.283264 0.309730 0.060 Uiso 1 1 calc R U . . .
C22 C 0.83058(11) 0.25023(12) 0.35605(6) 0.0485(4) Uani 1 1 d . . . . .
C21 C 0.89585(12) 0.22690(13) 0.37492(6) 0.0555(5) Uani 1 1 d . . . . .
H21A H 0.927994 0.203646 0.357650 0.067 Uiso 1 1 calc R U . . .
H21B H 0.885969 0.184399 0.392698 0.067 Uiso 1 1 calc R U . . .
C20 C 0.94066(12) 0.38681(14) 0.44434(5) 0.0543(5) Uani 1 1 d . . . . .
C19 C 0.91227(12) 0.31924(14) 0.42768(6) 0.0551(5) Uani 1 1 d . . . . .
H19 H 0.880961 0.286093 0.440136 0.066 Uiso 1 1 calc R U . . .
C18 C 0.92889(11) 0.29930(12) 0.39312(6) 0.0496(5) Uani 1 1 d . . . . .
C27 C 0.76778(12) 0.24511(13) 0.37267(6) 0.0528(5) Uani 1 1 d . . . . .
C26 C 0.70899(11) 0.26877(13) 0.35538(6) 0.0532(5) Uani 1 1 d . . . . .
H26 H 0.666704 0.264441 0.367189 0.064 Uiso 1 1 calc R U . . .
C25 C 0.71019(10) 0.29879(12) 0.32112(6) 0.0482(4) Uani 1 1 d . . . . .
C24 C 0.77279(11) 0.30354(12) 0.30433(5) 0.0485(4) Uani 1 1 d . . . . .
C28 C 0.64599(11) 0.32892(13) 0.30333(6) 0.0532(5) Uani 1 1 d . . . . .
H28A H 0.606750 0.297150 0.312028 0.064 Uiso 1 1 calc R U . . .
H28B H 0.649301 0.319940 0.277549 0.064 Uiso 1 1 calc R U . . .
C29 C 0.63386(9) 0.41903(13) 0.31040(6) 0.0481(4) Uani 1 1 d . . . . .
C30 C 0.66498(11) 0.47757(14) 0.28936(6) 0.0520(5) Uani 1 1 d . . . . .
H30 H 0.692491 0.460611 0.270217 0.062 Uiso 1 1 calc R U . . .
C31 C 0.65663(10) 0.55989(13) 0.29579(6) 0.0510(5) Uani 1 1 d . . . . .
C35 C 0.60739(11) 0.67610(13) 0.33155(7) 0.0556(5) Uani 1 1 d . . . . .
H35A H 0.606056 0.707102 0.309130 0.067 Uiso 1 1 calc R U . . .
H35B H 0.563575 0.684662 0.343696 0.067 Uiso 1 1 calc R U . . .
C34 C 0.59349(10) 0.44517(13) 0.33809(6) 0.0495(5) Uani 1 1 d . . . . .
C33 C 0.58467(10) 0.52769(13) 0.34426(6) 0.0505(5) Uani 1 1 d . . . . .
H33 H 0.556429 0.544714 0.363111 0.061 Uiso 1 1 calc R U . . .
C32 C 0.61616(10) 0.58592(13) 0.32353(6) 0.0489(5) Uani 1 1 d . . . . .
C46 C 0.24997(15) 0.5181(2) 0.57915(8) 0.0790(8) Uani 1 1 d . . . . .
H46A H 0.243889 0.464730 0.567352 0.095 Uiso 1 1 calc R U . . .
H46B H 0.216717 0.556300 0.568480 0.095 Uiso 1 1 calc R U . . .
C45 C 0.31949(17) 0.5482(2) 0.57157(9) 0.0876(9) Uani 1 1 d . . . . .
H45A H 0.352602 0.508832 0.581547 0.105 Uiso 1 1 calc R U . . .
H45B H 0.326077 0.600413 0.584221 0.105 Uiso 1 1 calc R U . . .
C44 C 0.33646(16) 0.5615(2) 0.53316(8) 0.0820(8) Uani 1 1 d . . . . .
H44A H 0.302269 0.598696 0.522603 0.098 Uiso 1 1 calc R U . . .
H44B H 0.333188 0.508771 0.520578 0.098 Uiso 1 1 calc R U . . .
C43 C 0.40692(17) 0.5970(2) 0.52752(9) 0.0900(9) Uani 1 1 d . . . . .
H43A H 0.408345 0.652094 0.538091 0.108 Uiso 1 1 calc R U . . .
H43B H 0.440384 0.562893 0.540447 0.108 Uiso 1 1 calc R U . . .
C42 C 0.42878(15) 0.6032(2) 0.48959(8) 0.0785(7) Uani 1 1 d . . . . .
H42A H 0.395198 0.636766 0.476480 0.094 Uiso 1 1 calc R U . . .
H42B H 0.428355 0.548059 0.479029 0.094 Uiso 1 1 calc R U . . .
C41 C 0.49898(15) 0.6401(2) 0.48486(8) 0.0811(8) Uani 1 1 d . . . . .
H41A H 0.498212 0.697415 0.492955 0.097 Uiso 1 1 calc R U . . .
H41B H 0.532004 0.610164 0.499890 0.097 Uiso 1 1 calc R U . . .
C40 C 0.52242(13) 0.63750(17) 0.44723(7) 0.0670(6) Uani 1 1 d . . . . .
H40A H 0.487814 0.664628 0.432168 0.080 Uiso 1 1 calc R U . . .
H40B H 0.525135 0.579878 0.439677 0.080 Uiso 1 1 calc R U . . .
C39 C 0.59036(14) 0.67733(18) 0.44096(7) 0.0710(7) Uani 1 1 d . . . . .
H39A H 0.588574 0.735683 0.447467 0.085 Uiso 1 1 calc R U . . .
H39B H 0.626177 0.650596 0.455377 0.085 Uiso 1 1 calc R U . . .
C38 C 0.96051(16) 0.8561(3) 0.29172(8) 0.0950(11) Uani 1 1 d . . . . .
H38 H 1.003766 0.877295 0.285539 0.114 Uiso 1 1 calc R U . . .
C37 C 0.90749(14) 0.8301(2) 0.29928(7) 0.0778(8) Uani 1 1 d . . . . .
C36 C 0.84154(14) 0.7961(2) 0.30831(7) 0.0787(8) Uani 1 1 d . . . . .
H36A H 0.804639 0.828220 0.297051 0.094 Uiso 1 1 calc R U . . .
H36B H 0.838081 0.739135 0.299981 0.094 Uiso 1 1 calc R U . . .
C48 C 0.16540(18) 0.4801(3) 0.62428(9) 0.1012(12) Uani 1 1 d . . . . .
H48A H 0.158535 0.428040 0.611532 0.121 Uiso 1 1 calc R U . . .
H48B H 0.132999 0.520060 0.614128 0.121 Uiso 1 1 calc R U . . .
C47 C 0.23345(14) 0.50825(19) 0.61748(7) 0.0728(7) Uani 1 1 d . . . . .
H47A H 0.266092 0.469252 0.628135 0.087 Uiso 1 1 calc R U . . .
H47B H 0.240029 0.561344 0.629422 0.087 Uiso 1 1 calc R U . . .
C49 C 1.03415(16) 0.6531(2) 0.35294(8) 0.0812(8) Uani 1 1 d . . . . .
H49A H 0.991199 0.643677 0.340249 0.122 Uiso 1 1 calc R U . . .
H49B H 1.071887 0.631132 0.339127 0.122 Uiso 1 1 calc R U . . .
H49C H 1.040744 0.711689 0.356438 0.122 Uiso 1 1 calc R U . . .
C51 C 1.03380(19) 0.37595(19) 0.32212(8) 0.0869(9) Uani 1 1 d . . . . .
H51A H 1.016407 0.431885 0.321932 0.130 Uiso 1 1 calc R U . . .
H51B H 1.036795 0.355794 0.297830 0.130 Uiso 1 1 calc R U . . .
H51C H 1.079079 0.375023 0.333158 0.130 Uiso 1 1 calc R U . . .
C50 C 0.8111(2) 0.6342(2) 0.50624(9) 0.1026(12) Uani 1 1 d . . . . .
H50A H 0.803257 0.579770 0.496392 0.154 Uiso 1 1 calc R U . . .
H50B H 0.770180 0.652557 0.518493 0.154 Uiso 1 1 calc R U . . .
H50C H 0.849410 0.632223 0.522958 0.154 Uiso 1 1 calc R U . . .
C53 C 0.83419(15) 0.3478(2) 0.25364(7) 0.0815(8) Uani 1 1 d . . . . .
H53A H 0.861274 0.384934 0.268362 0.122 Uiso 1 1 calc R U . . .
H53B H 0.825978 0.372790 0.230488 0.122 Uiso 1 1 calc R U . . .
H53C H 0.858922 0.296507 0.250623 0.122 Uiso 1 1 calc R U . . .
C54 C 0.7072(2) 0.2022(3) 0.42388(10) 0.1087(12) Uani 1 1 d . . . . .
H54A H 0.686068 0.254796 0.429190 0.163 Uiso 1 1 calc R U . . .
H54B H 0.715070 0.172131 0.445890 0.163 Uiso 1 1 calc R U . . .
H54C H 0.676960 0.170619 0.408380 0.163 Uiso 1 1 calc R U . . .
C55 C 0.73045(17) 0.5975(2) 0.24849(9) 0.0894(9) Uani 1 1 d . . . . .
H55A H 0.765926 0.562004 0.258345 0.134 Uiso 1 1 calc R U . . .
H55B H 0.751461 0.646259 0.238408 0.134 Uiso 1 1 calc R U . . .
H55C H 0.705331 0.568221 0.229976 0.134 Uiso 1 1 calc R U . . .
C56 C 0.51020(16) 0.40851(19) 0.38083(8) 0.0817(8) Uani 1 1 d . . . . .
H56A H 0.527356 0.445228 0.399262 0.123 Uiso 1 1 calc R U . . .
H56B H 0.490432 0.360013 0.391793 0.123 Uiso 1 1 calc R U . . .
H56C H 0.475278 0.436536 0.366764 0.123 Uiso 1 1 calc R U . . .
C52 C 0.8804(2) 0.3622(2) 0.49773(8) 0.1021(12) Uani 1 1 d . . . . .
H52A H 0.837985 0.354707 0.484335 0.153 Uiso 1 1 calc R U . . .
H52B H 0.870589 0.389256 0.520190 0.153 Uiso 1 1 calc R U . . .
H52C H 0.901285 0.309061 0.502358 0.153 Uiso 1 1 calc R U . . .

loop_
_atom_site_aniso_label
_atom_site_aniso_U_11
_atom_site_aniso_U_22
_atom_site_aniso_U_33
_atom_site_aniso_U_23
_atom_site_aniso_U_13
_atom_site_aniso_U_12
Br1 0.0866(3) 0.1236(3) 0.0695(2) 0.00602(17) 0.01821(16) -0.01644(18)
O13 0.244(11) 0.268(12) 0.245(12) -0.020(10) 0.078(9) -0.048(9)
N3 0.219(7) 0.121(4) 0.114(4) 0.029(7) 0.076(6) -0.020(7)
C63 0.265(14) 0.126(6) 0.133(10) 0.012(7) 0.063(11) 0.007(7)
C64 0.265(11) 0.095(5) 0.169(9) -0.023(7) 0.081(10) -0.037(7)
C65 0.221(8) 0.186(8) 0.145(7) 0.022(7) 0.077(7) -0.028(8)
O11 0.196(5) 0.079(2) 0.117(3) 0.000 -0.052(3) 0.000
N1 0.0664(19) 0.075(2) 0.087(2) 0.000 -0.0205(16) 0.000
C59 0.099(5) 0.092(4) 0.071(4) 0.007(3) -0.017(3) 0.012(3)
C58 0.090(5) 0.096(5) 0.136(7) 0.029(4) -0.040(4) -0.021(4)
C57 0.074(4) 0.153(8) 0.096(5) -0.014(5) -0.015(3) -0.005(4)
O1 0.0542(9) 0.0836(11) 0.0664(10) 0.0025(8) 0.0077(7) -0.0224(8)
C60A 0.188(6) 0.105(4) 0.227(7) 0.012(6) 0.062(5) 0.008(4)
C61A 0.180(6) 0.124(5) 0.250(7) 0.020(6) 0.045(6) 0.007(4)
C62A 0.204(6) 0.115(4) 0.235(6) 0.015(5) 0.051(5) 0.006(4)
N2A 0.158(5) 0.084(3) 0.226(6) 0.017(5) 0.064(4) 0.006(4)
O12A 0.272(8) 0.177(5) 0.244(7) -0.017(6) 0.058(6) 0.008(6)
C60B 0.201(6) 0.117(5) 0.235(7) 0.008(6) 0.060(6) 0.004(5)
C61B 0.180(6) 0.092(4) 0.243(7) 0.017(6) 0.051(6) 0.009(5)
C62B 0.194(6) 0.136(5) 0.244(7) 0.008(6) 0.047(6) 0.003(5)
N2B 0.172(5) 0.097(4) 0.233(6) 0.024(5) 0.064(5) 0.013(4)
O12B 0.303(15) 0.246(13) 0.296(13) -0.037(11) 0.036(11) -0.045(11)
C1 0.0443(10) 0.0421(10) 0.0667(13) 0.0032(9) 0.0053(9) 0.0036(8)
O2 0.0549(9) 0.0828(11) 0.0694(10) -0.0067(8) 0.0199(8) -0.0159(8)
C2 0.0495(11) 0.0516(11) 0.0627(13) 0.0057(9) 0.0032(9) -0.0022(9)
O3 0.0614(9) 0.0748(10) 0.0654(10) 0.0114(8) 0.0255(8) 0.0064(8)
C3 0.0476(11) 0.0493(11) 0.0638(13) 0.0003(9) 0.0097(9) -0.0042(9)
O4 0.0868(13) 0.1000(14) 0.0643(10) -0.0041(10) 0.0370(10) 0.0101(11)
C4 0.0470(11) 0.0430(10) 0.0706(14) -0.0081(9) 0.0090(9) -0.0003(8)
C5 0.0534(12) 0.0547(12) 0.0623(13) -0.0073(10) 0.0138(10) -0.0020(9)
O5 0.0665(10) 0.0646(9) 0.0570(9) -0.0141(7) 0.0126(7) -0.0015(7)
O6 0.1001(14) 0.0923(13) 0.0433(8) -0.0044(8) 0.0124(8) -0.0337(11)
C6 0.0439(11) 0.0464(11) 0.0752(14) -0.0041(10) 0.0144(10) -0.0009(8)
C7 0.0548(12) 0.0521(11) 0.0656(13) -0.0139(10) 0.0079(10) -0.0059(9)
O7 0.0564(9) 0.0894(12) 0.0480(8) 0.0038(8) 0.0028(7) 0.0048(8)
C8 0.0487(11) 0.0504(11) 0.0519(11) -0.0111(9) 0.0041(9) -0.0094(8)
O8 0.0746(11) 0.0907(13) 0.0635(10) 0.0252(9) 0.0072(8) -0.0016(9)
C9 0.0483(11) 0.0500(11) 0.0521(11) -0.0009(9) 0.0065(9) -0.0113(9)
O9 0.0678(10) 0.0625(9) 0.0733(10) 0.0167(8) 0.0145(8) -0.0021(8)
C10 0.0441(10) 0.0535(11) 0.0488(11) -0.0038(9) 0.0094(8) -0.0107(8)
O10 0.0607(9) 0.0565(9) 0.0751(10) 0.0036(7) 0.0150(8) -0.0142(7)
C11 0.0480(10) 0.0580(12) 0.0405(10) -0.0067(8) -0.0021(8) -0.0104(9)
C14 0.0509(11) 0.0644(13) 0.0437(10) -0.0003(9) -0.0055(9) -0.0059(10)
C13 0.0575(12) 0.0690(14) 0.0457(11) -0.0133(10) 0.0107(9) -0.0056(10)
C12 0.0626(13) 0.0707(14) 0.0392(10) -0.0036(9) 0.0053(9) -0.0072(11)
C15 0.0476(10) 0.0541(11) 0.0444(10) 0.0020(9) -0.0048(8) 0.0016(9)
C16 0.0454(10) 0.0542(11) 0.0496(11) 0.0015(9) 0.0022(8) 0.0018(9)
C17 0.0471(10) 0.0519(11) 0.0492(11) -0.0017(9) 0.0002(8) 0.0092(9)
C23 0.0450(10) 0.0499(11) 0.0552(11) -0.0070(9) 0.0042(9) 0.0022(8)
C22 0.0503(11) 0.0399(9) 0.0553(11) -0.0048(8) -0.0012(9) 0.0003(8)
C21 0.0566(12) 0.0436(10) 0.0662(13) -0.0014(9) -0.0075(10) 0.0051(9)
C20 0.0596(12) 0.0633(13) 0.0398(10) 0.0047(9) -0.0021(9) -0.0047(10)
C19 0.0581(12) 0.0555(12) 0.0517(11) 0.0096(9) -0.0021(9) -0.0050(10)
C18 0.0498(11) 0.0455(10) 0.0533(11) 0.0026(8) -0.0064(9) 0.0060(8)
C27 0.0581(12) 0.0459(10) 0.0543(12) 0.0042(9) 0.0032(9) -0.0032(9)
C26 0.0485(11) 0.0489(11) 0.0623(13) 0.0011(9) 0.0085(9) -0.0053(9)
C25 0.0459(10) 0.0420(10) 0.0568(11) -0.0062(8) -0.0005(8) -0.0027(8)
C24 0.0500(11) 0.0483(10) 0.0473(10) -0.0063(8) 0.0018(8) -0.0010(8)
C28 0.0445(10) 0.0531(11) 0.0620(12) -0.0065(9) -0.0044(9) -0.0071(9)
C29 0.0354(9) 0.0533(11) 0.0553(11) -0.0002(9) -0.0063(8) -0.0035(8)
C30 0.0409(10) 0.0606(12) 0.0546(12) 0.0021(9) -0.0012(9) 0.0009(9)
C31 0.0401(10) 0.0565(12) 0.0564(12) 0.0101(9) -0.0008(9) -0.0016(8)
C35 0.0413(10) 0.0511(11) 0.0746(14) 0.0068(10) 0.0000(9) 0.0043(8)
C34 0.0382(10) 0.0512(11) 0.0590(12) 0.0029(9) -0.0020(8) -0.0080(8)
C33 0.0370(9) 0.0561(12) 0.0585(12) 0.0001(9) 0.0017(8) -0.0018(8)
C32 0.0347(9) 0.0510(11) 0.0609(12) 0.0045(9) -0.0055(8) -0.0008(8)
C46 0.0657(16) 0.097(2) 0.0745(17) 0.0077(15) 0.0111(13) -0.0128(14)
C45 0.0805(19) 0.108(2) 0.0744(18) 0.0035(16) 0.0225(15) -0.0232(17)
C44 0.0716(17) 0.096(2) 0.0790(18) 0.0112(15) 0.0219(14) -0.0095(15)
C43 0.0818(19) 0.111(2) 0.0774(18) 0.0081(17) 0.0267(15) -0.0176(17)
C42 0.0660(15) 0.094(2) 0.0754(17) 0.0142(15) 0.0186(13) -0.0057(14)
C41 0.0686(16) 0.102(2) 0.0736(17) 0.0114(15) 0.0204(13) -0.0100(15)
C40 0.0549(13) 0.0747(15) 0.0715(15) 0.0123(12) 0.0138(11) -0.0004(11)
C39 0.0609(14) 0.0794(16) 0.0728(15) 0.0001(13) 0.0170(12) -0.0108(12)
C38 0.0657(17) 0.146(3) 0.0730(18) 0.0152(18) 0.0011(14) -0.0365(19)
C37 0.0627(16) 0.112(2) 0.0589(14) 0.0086(14) -0.0004(12) -0.0230(15)
C36 0.0616(15) 0.113(2) 0.0614(15) 0.0068(14) 0.0037(12) -0.0244(15)
C48 0.076(2) 0.157(3) 0.0702(18) 0.0019(19) 0.0056(15) -0.039(2)
C47 0.0637(15) 0.0881(18) 0.0668(15) -0.0010(13) 0.0065(12) -0.0186(13)
C49 0.0748(17) 0.101(2) 0.0687(16) 0.0161(15) 0.0313(13) 0.0013(15)
C51 0.115(2) 0.0809(18) 0.0653(16) -0.0156(14) 0.0347(16) -0.0163(17)
C50 0.120(3) 0.112(3) 0.0766(19) -0.0175(18) 0.056(2) -0.013(2)
C53 0.0674(16) 0.120(2) 0.0572(14) 0.0099(15) 0.0124(12) -0.0046(16)
C54 0.104(3) 0.133(3) 0.090(2) 0.046(2) 0.0341(19) 0.004(2)
C55 0.086(2) 0.097(2) 0.086(2) 0.0270(17) 0.0343(16) 0.0032(16)
C56 0.0828(18) 0.0789(17) 0.0840(18) -0.0087(14) 0.0340(15) -0.0264(15)
C52 0.128(3) 0.122(3) 0.0566(15) -0.0041(16) 0.0264(17) -0.057(2)

loop_
_atom_type_symbol
_atom_type_description
_atom_type_scat_dispersion_real
_atom_type_scat_dispersion_imag
_atom_type_scat_source
C C 0.0181 0.0091 'International Tables Vol C Tables 4.2.6.8 and 6.1.1.4'
H H 0.0000 0.0000 'International Tables Vol C Tables 4.2.6.8 and 6.1.1.4'
N N 0.0311 0.0180 'International Tables Vol C Tables 4.2.6.8 and 6.1.1.4'
O O 0.0492 0.0322 'International Tables Vol C Tables 4.2.6.8 and 6.1.1.4'
Br Br -0.6763 1.2805 'International Tables Vol C Tables 4.2.6.8 and 6.1.1.4'

loop_
_geom_angle_atom_site_label_1
_geom_angle_atom_site_label_2
_geom_angle_atom_site_label_3
_geom_angle
_geom_angle_site_symmetry_1
_geom_angle_site_symmetry_3
_geom_angle_publ_flag
C63 N3 C64 105.9(9) . . ?
C63 N3 C65 125.9(11) . . ?
C64 N3 C65 127.2(11) . . ?
N3 C63 H63A 109.5 . . ?
N3 C63 H63B 109.5 . . ?
H63A C63 H63B 109.5 . . ?
N3 C63 H63C 109.5 . . ?
H63A C63 H63C 109.5 . . ?
H63B C63 H63C 109.5 . . ?
N3 C64 H64A 109.5 . . ?
N3 C64 H64B 109.5 . . ?
H64A C64 H64B 109.5 . . ?
N3 C64 H64C 109.5 . . ?
H64A C64 H64C 109.5 . . ?
H64B C64 H64C 109.5 . . ?
O13 C65 N3 118.8(12) . . ?
O13 C65 H65 120.6 . . ?
N3 C65 H65 120.6 . . ?
C59 N1 C58 124.3(5) . . ?
C59 N1 C57 119.1(6) . . ?
C58 N1 C57 116.5(7) . . ?
O11 C59 N1 127.4(6) . . ?
O11 C59 H59 116.3 . . ?
N1 C59 H59 116.3 . . ?
N1 C58 H58A 109.5 . . ?
N1 C58 H58B 109.5 . . ?
H58A C58 H58B 109.5 . . ?
N1 C58 H58C 109.5 . . ?
H58A C58 H58C 109.5 . . ?
H58B C58 H58C 109.5 . . ?
N1 C57 H57A 109.5 . . ?
N1 C57 H57B 109.5 . . ?
H57A C57 H57B 109.5 . . ?
N1 C57 H57C 109.5 . . ?
H57A C57 H57C 109.5 . . ?
H57B C57 H57C 109.5 . . ?
C3 O1 C36 116.41(18) . . ?
C61B C60A N2B 71.4(9) . . ?
C61B C60A N2A 55.5(10) . . ?
N2B C60A N2A 16.0(8) . . ?
C61B C60A C62B 124.0(11) . . ?
N2B C60A C62B 54.4(7) . . ?
N2A C60A C62B 69.6(8) . . ?
C61B C60A H60A 55.3 . . ?
N2B C60A H60A 124.5 . . ?
N2A C60A H60A 109.5 . . ?
C62B C60A H60A 178.2 . . ?
C61B C60A H60B 114.8 . . ?
N2B C60A H60B 105.7 . . ?
N2A C60A H60B 109.5 . . ?
C62B C60A H60B 72.4 . . ?
H60A C60A H60B 109.5 . . ?
C61B C60A H60C 135.8 . . ?
N2B C60A H60C 97.2 . . ?
N2A C60A H60C 109.5 . . ?
C62B C60A H60C 69.7 . . ?
H60A C60A H60C 109.5 . . ?
H60B C60A H60C 109.5 . . ?
N2B C61A C60B 72.7(10) . . ?
N2B C61A N2A 14.8(9) . . ?
C60B C61A N2A 58.4(9) . . ?
N2B C61A C62B 67.6(8) . . ?
C60B C61A C62B 139.3(13) . . ?
N2A C61A C62B 81.3(10) . . ?
N2B C61A H61A 123.0 . . ?
C60B C61A H61A 51.7 . . ?
N2A C61A H61A 109.5 . . ?
C62B C61A H61A 169.0 . . ?
N2B C61A H61B 97.6 . . ?
C60B C61A H61B 132.0 . . ?
N2A C61A H61B 109.5 . . ?
C62B C61A H61B 63.7 . . ?
H61A C61A H61B 109.5 . . ?
N2B C61A H61C 106.9 . . ?
C60B C61A H61C 118.4 . . ?
N2A C61A H61C 109.5 . . ?
C62B C61A H61C 67.2 . . ?
H61A C61A H61C 109.5 . . ?
H61B C61A H61C 109.5 . . ?
O12A C62A N2A 114.7(10) . . ?
O12A C62A C61B 161.9(13) . . ?
N2A C62A C61B 47.2(9) . . ?
O12A C62A C60B 66.8(9) . . ?
N2A C62A C60B 49.2(9) . . ?
C61B C62A C60B 95.4(10) . . ?
O12A C62A N2B 113.2(11) . . ?
N2A C62A N2B 3.1(17) . . ?
C61B C62A N2B 48.7(6) . . ?
C60B C62A N2B 48.6(6) . . ?
O12A C62A H62A 122.6 . . ?
N2A C62A H62A 122.6 . . ?
C61B C62A H62A 75.5 . . ?
C60B C62A H62A 166.0 . . ?
N2B C62A H62A 124.1 . . ?
C61B N2A C60B 139.6(16) . . ?
C61B N2A C61A 161.3(14) . . ?
C60B N2A C61A 53.6(10) . . ?
C61B N2A C60A 49.4(9) . . ?
C60B N2A C60A 166.9(14) . . ?
C61A N2A C60A 115.2(9) . . ?
C61B N2A C62A 70.1(12) . . ?
C60B N2A C62A 72.1(12) . . ?
C61A N2A C62A 125.7(10) . . ?
C60A N2A C62A 119.0(11) . . ?
C61B N2A C62B 113.6(12) . . ?
C60B N2A C62B 103.6(12) . . ?
C61A N2A C62B 50.2(8) . . ?
C60A N2A C62B 65.1(8) . . ?
C62A N2A C62B 175.4(12) . . ?
C62A O12A C60B 67.6(8) . . ?
C61A C60B N2A 68.0(10) . . ?
C61A C60B N2B 53.0(11) . . ?
N2A C60B N2B 15.4(8) . . ?
C61A C60B O12A 164.5(15) . . ?
N2A C60B O12A 103.1(12) . . ?
N2B C60B O12A 116.9(14) . . ?
C61A C60B C62A 126.6(11) . . ?
N2A C60B C62A 58.6(7) . . ?
N2B C60B C62A 73.6(9) . . ?
O12A C60B C62A 45.6(7) . . ?
C61A C60B H60D 58.8 . . ?
N2A C60B H60D 124.8 . . ?
N2B C60B H60D 109.5 . . ?
O12A C60B H60D 124.5 . . ?
C62A C60B H60D 163.5 . . ?
C61A C60B H60E 111.4 . . ?
N2A C60B H60E 102.2 . . ?
N2B C60B H60E 109.5 . . ?
O12A C60B H60E 82.5 . . ?
C62A C60B H60E 83.8 . . ?
H60D C60B H60E 109.5 . . ?
C61A C60B H60F 139.0 . . ?
N2A C60B H60F 100.5 . . ?
N2B C60B H60F 109.5 . . ?
O12A C60B H60F 27.3 . . ?
C62A C60B H60F 55.4 . . ?
H60D C60B H60F 109.5 . . ?
H60E C60B H60F 109.5 . . ?
C60A C61B N2A 75.1(12) . . ?
C60A C61B N2B 60.9(12) . . ?
N2A C61B N2B 14.3(8) . . ?
C60A C61B C62A 137.1(14) . . ?
N2A C61B C62A 62.7(8) . . ?
N2B C61B C62A 76.6(10) . . ?
C60A C61B H61D 49.8 . . ?
N2A C61B H61D 123.8 . . ?
N2B C61B H61D 109.5 . . ?
C62A C61B H61D 162.0 . . ?
C60A C61B H61E 135.1 . . ?
N2A C61B H61E 101.0 . . ?
N2B C61B H61E 109.5 . . ?
C62A C61B H61E 53.0 . . ?
H61D C61B H61E 109.5 . . ?
C60A C61B H61F 115.1 . . ?
N2A C61B H61F 102.9 . . ?
N2B C61B H61F 109.5 . . ?
C62A C61B H61F 83.2 . . ?
H61D C61B H61F 109.5 . . ?
H61E C61B H61F 109.5 . . ?
O12B C62B C61A 109.8(17) . . ?
O12B C62B N2B 117.3(11) . . ?
C61A C62B N2B 48.5(11) . . ?
O12B C62B C60A 113.2(16) . . ?
C61A C62B C60A 93.8(11) . . ?
N2B C62B C60A 45.8(9) . . ?
O12B C62B N2A 121.4(18) . . ?
C61A C62B N2A 48.5(7) . . ?
N2B C62B N2A 4.1(18) . . ?
C60A C62B N2A 45.4(5) . . ?
O12B C62B H62B 121.3 . . ?
C61A C62B H62B 108.1 . . ?
N2B C62B H62B 121.3 . . ?
C60A C62B H62B 107.0 . . ?
N2A C62B H62B 117.2 . . ?
C61A N2B C60A 143(2) . . ?
C61A N2B C61B 158(2) . . ?
C60A N2B C61B 47.7(10) . . ?
C61A N2B C60B 54.2(11) . . ?
C60A N2B C60B 155.7(16) . . ?
C61B N2B C60B 110.0(10) . . ?
C61A N2B C62B 64.0(13) . . ?
C60A N2B C62B 79.9(13) . . ?
C61B N2B C62B 125.8(18) . . ?
C60B N2B C62B 117.6(18) . . ?
C61A N2B C62A 112.1(12) . . ?
C60A N2B C62A 102.1(11) . . ?
C61B N2B C62A 54.6(9) . . ?
C60B N2B C62A 57.9(9) . . ?
C62B N2B C62A 170(2) . . ?
C2 C1 C6 118.0(2) . . ?
C2 C1 C35 120.2(2) . . ?
C6 C1 C35 121.74(19) . . ?
C6 O2 C39 119.78(19) . . ?
C3 C2 C1 121.4(2) . . ?
C3 C2 H2 119.3 . . ?
C1 C2 H2 119.3 . . ?
C10 O3 C49 117.7(2) . . ?
C2 C3 C4 121.1(2) . . ?
C2 C3 O1 123.1(2) . . ?
C4 C3 O1 115.77(19) . . ?
C13 O4 C50 117.8(2) . . ?
C3 C4 C5 117.5(2) . . ?
C3 C4 C7 121.68(19) . . ?
C5 C4 C7 120.8(2) . . ?
C6 C5 C4 121.4(2) . . ?
C6 C5 H5 119.3 . . ?
C4 C5 H5 119.3 . . ?
C17 O5 C51 117.95(19) . . ?
C20 O6 C52 118.8(2) . . ?
O2 C6 C5 123.7(2) . . ?
O2 C6 C1 115.6(2) . . ?
C5 C6 C1 120.7(2) . . ?
C4 C7 C8 112.64(17) . . ?
C4 C7 H7A 109.1 . . ?
C8 C7 H7A 109.1 . . ?
C4 C7 H7B 109.1 . . ?
C8 C7 H7B 109.1 . . ?
H7A C7 H7B 107.8 . . ?
C24 O7 C53 117.84(19) . . ?
C9 C8 C13 117.9(2) . . ?
C9 C8 C7 120.5(2) . . ?
C13 C8 C7 121.6(2) . . ?
C27 O8 C54 117.9(2) . . ?
C10 C9 C8 121.6(2) . . ?
C10 C9 H9 119.2 . . ?
C8 C9 H9 119.2 . . ?
C31 O9 C55 118.2(2) . . ?
O3 C10 C9 123.68(19) . . ?
O3 C10 C11 115.71(19) . . ?
C9 C10 C11 120.61(19) . . ?
C34 O10 C56 117.22(19) . . ?
C12 C11 C10 117.6(2) . . ?
C12 C11 C14 120.6(2) . . ?
C10 C11 C14 121.67(19) . . ?
C11 C14 C15 112.06(17) . . ?
C11 C14 H14A 109.2 . . ?
C15 C14 H14A 109.2 . . ?
C11 C14 H14B 109.2 . . ?
C15 C14 H14B 109.2 . . ?
H14A C14 H14B 107.9 . . ?
O4 C13 C12 123.6(2) . . ?
O4 C13 C8 115.9(2) . . ?
C12 C13 C8 120.5(2) . . ?
C13 C12 C11 121.8(2) . . ?
C13 C12 H12 119.1 . . ?
C11 C12 H12 119.1 . . ?
C20 C15 C16 117.87(19) . . ?
C20 C15 C14 121.71(19) . . ?
C16 C15 C14 120.37(19) . . ?
C17 C16 C15 121.6(2) . . ?
C17 C16 H16 119.2 . . ?
C15 C16 H16 119.2 . . ?
O5 C17 C16 123.5(2) . . ?
O5 C17 C18 116.07(19) . . ?
C16 C17 C18 120.44(19) . . ?
C24 C23 C22 121.33(19) . . ?
C24 C23 H23 119.3 . . ?
C22 C23 H23 119.3 . . ?
C23 C22 C27 117.89(19) . . ?
C23 C22 C21 120.57(19) . . ?
C27 C22 C21 121.5(2) . . ?
C22 C21 C18 111.97(17) . . ?
C22 C21 H21A 109.2 . . ?
C18 C21 H21A 109.2 . . ?
C22 C21 H21B 109.2 . . ?
C18 C21 H21B 109.2 . . ?
H21A C21 H21B 107.9 . . ?
O6 C20 C19 123.6(2) . . ?
O6 C20 C15 115.8(2) . . ?
C19 C20 C15 120.5(2) . . ?
C18 C19 C20 121.2(2) . . ?
C18 C19 H19 119.4 . . ?
C20 C19 H19 119.4 . . ?
C17 C18 C19 118.38(19) . . ?
C17 C18 C21 121.0(2) . . ?
C19 C18 C21 120.6(2) . . ?
C26 C27 O8 123.8(2) . . ?
C26 C27 C22 120.7(2) . . ?
O8 C27 C22 115.5(2) . . ?
C27 C26 C25 121.5(2) . . ?
C27 C26 H26 119.2 . . ?
C25 C26 H26 119.2 . . ?
C26 C25 C24 117.96(19) . . ?
C26 C25 C28 120.86(19) . . ?
C24 C25 C28 121.12(19) . . ?
O7 C24 C23 123.46(19) . . ?
O7 C24 C25 115.95(18) . . ?
C23 C24 C25 120.58(19) . . ?
C25 C28 C29 111.83(16) . . ?
C25 C28 H28A 109.3 . . ?
C29 C28 H28A 109.3 . . ?
C25 C28 H28B 109.3 . . ?
C29 C28 H28B 109.3 . . ?
H28A C28 H28B 107.9 . . ?
C34 C29 C30 118.4(2) . . ?
C34 C29 C28 121.63(19) . . ?
C30 C29 C28 120.0(2) . . ?
C31 C30 C29 121.3(2) . . ?
C31 C30 H30 119.3 . . ?
C29 C30 H30 119.3 . . ?
O9 C31 C30 123.8(2) . . ?
O9 C31 C32 116.0(2) . . ?
C30 C31 C32 120.2(2) . . ?
C1 C35 C32 111.37(17) . . ?
C1 C35 H35A 109.4 . . ?
C32 C35 H35A 109.4 . . ?
C1 C35 H35B 109.4 . . ?
C32 C35 H35B 109.4 . . ?
H35A C35 H35B 108.0 . . ?
O10 C34 C33 123.2(2) . . ?
O10 C34 C29 116.58(19) . . ?
C33 C34 C29 120.17(19) . . ?
C34 C33 C32 121.4(2) . . ?
C34 C33 H33 119.3 . . ?
C32 C33 H33 119.3 . . ?
C33 C32 C31 118.5(2) . . ?
C33 C32 C35 120.4(2) . . ?
C31 C32 C35 121.09(19) . . ?
C45 C46 C47 115.5(3) . . ?
C45 C46 H46A 108.4 . . ?
C47 C46 H46A 108.4 . . ?
C45 C46 H46B 108.4 . . ?
C47 C46 H46B 108.4 . . ?
H46A C46 H46B 107.5 . . ?
C46 C45 C44 116.5(3) . . ?
C46 C45 H45A 108.2 . . ?
C44 C45 H45A 108.2 . . ?
C46 C45 H45B 108.2 . . ?
C44 C45 H45B 108.2 . . ?
H45A C45 H45B 107.3 . . ?
C45 C44 C43 113.6(3) . . ?
C45 C44 H44A 108.9 . . ?
C43 C44 H44A 108.9 . . ?
C45 C44 H44B 108.9 . . ?
C43 C44 H44B 108.9 . . ?
H44A C44 H44B 107.7 . . ?
C42 C43 C44 115.4(3) . . ?
C42 C43 H43A 108.4 . . ?
C44 C43 H43A 108.4 . . ?
C42 C43 H43B 108.4 . . ?
C44 C43 H43B 108.4 . . ?
H43A C43 H43B 107.5 . . ?
C43 C42 C41 114.0(3) . . ?
C43 C42 H42A 108.8 . . ?
C41 C42 H42A 108.8 . . ?
C43 C42 H42B 108.8 . . ?
C41 C42 H42B 108.8 . . ?
H42A C42 H42B 107.7 . . ?
C40 C41 C42 112.8(3) . . ?
C40 C41 H41A 109.0 . . ?
C42 C41 H41A 109.0 . . ?
C40 C41 H41B 109.0 . . ?
C42 C41 H41B 109.0 . . ?
H41A C41 H41B 107.8 . . ?
C41 C40 C39 114.6(2) . . ?
C41 C40 H40A 108.6 . . ?
C39 C40 H40A 108.6 . . ?
C41 C40 H40B 108.6 . . ?
C39 C40 H40B 108.6 . . ?
H40A C40 H40B 107.6 . . ?
O2 C39 C40 107.0(2) . . ?
O2 C39 H39A 110.3 . . ?
C40 C39 H39A 110.3 . . ?
O2 C39 H39B 110.3 . . ?
C40 C39 H39B 110.3 . . ?
H39A C39 H39B 108.6 . . ?
C37 C38 H38 180.0 . . ?
C38 C37 C36 178.8(4) . . ?
O1 C36 C37 107.3(2) . . ?
O1 C36 H36A 110.2 . . ?
C37 C36 H36A 110.2 . . ?
O1 C36 H36B 110.2 . . ?
C37 C36 H36B 110.2 . . ?
H36A C36 H36B 108.5 . . ?
C47 C48 Br1 116.2(2) . . ?
C47 C48 H48A 108.2 . . ?
Br1 C48 H48A 108.2 . . ?
C47 C48 H48B 108.2 . . ?
Br1 C48 H48B 108.2 . . ?
H48A C48 H48B 107.4 . . ?
C48 C47 C46 114.6(3) . . ?
C48 C47 H47A 108.6 . . ?
C46 C47 H47A 108.6 . . ?
C48 C47 H47B 108.6 . . ?
C46 C47 H47B 108.6 . . ?
H47A C47 H47B 107.6 . . ?
O3 C49 H49A 109.5 . . ?
O3 C49 H49B 109.5 . . ?
H49A C49 H49B 109.5 . . ?
O3 C49 H49C 109.5 . . ?
H49A C49 H49C 109.5 . . ?
H49B C49 H49C 109.5 . . ?
O5 C51 H51A 109.5 . . ?
O5 C51 H51B 109.5 . . ?
H51A C51 H51B 109.5 . . ?
O5 C51 H51C 109.5 . . ?
H51A C51 H51C 109.5 . . ?
H51B C51 H51C 109.5 . . ?
O4 C50 H50A 109.5 . . ?
O4 C50 H50B 109.5 . . ?
H50A C50 H50B 109.5 . . ?
O4 C50 H50C 109.5 . . ?
H50A C50 H50C 109.5 . . ?
H50B C50 H50C 109.5 . . ?
O7 C53 H53A 109.5 . . ?
O7 C53 H53B 109.5 . . ?
H53A C53 H53B 109.5 . . ?
O7 C53 H53C 109.5 . . ?
H53A C53 H53C 109.5 . . ?
H53B C53 H53C 109.5 . . ?
O8 C54 H54A 109.5 . . ?
O8 C54 H54B 109.5 . . ?
H54A C54 H54B 109.5 . . ?
O8 C54 H54C 109.5 . . ?
H54A C54 H54C 109.5 . . ?
H54B C54 H54C 109.5 . . ?
O9 C55 H55A 109.5 . . ?
O9 C55 H55B 109.5 . . ?
H55A C55 H55B 109.5 . . ?
O9 C55 H55C 109.5 . . ?
H55A C55 H55C 109.5 . . ?
H55B C55 H55C 109.5 . . ?
O10 C56 H56A 109.5 . . ?
O10 C56 H56B 109.5 . . ?
H56A C56 H56B 109.5 . . ?
O10 C56 H56C 109.5 . . ?
H56A C56 H56C 109.5 . . ?
H56B C56 H56C 109.5 . . ?
O6 C52 H52A 109.5 . . ?
O6 C52 H52B 109.5 . . ?
H52A C52 H52B 109.5 . . ?
O6 C52 H52C 109.5 . . ?
H52A C52 H52C 109.5 . . ?
H52B C52 H52C 109.5 . . ?

loop_
_geom_bond_atom_site_label_1
_geom_bond_atom_site_label_2
_geom_bond_distance
_geom_bond_site_symmetry_2
_geom_bond_publ_flag
Br1 C48 1.914(3) . ?
O13 C65 1.214(9) . ?
N3 C63 1.407(8) . ?
N3 C64 1.441(8) . ?
N3 C65 1.444(9) . ?
C63 H63A 0.9800 . ?
C63 H63B 0.9800 . ?
C63 H63C 0.9800 . ?
C64 H64A 0.9800 . ?
C64 H64B 0.9800 . ?
C64 H64C 0.9800 . ?
C65 H65 0.9500 . ?
O11 C59 1.190(7) . ?
N1 C59 1.309(7) . ?
N1 C58 1.399(7) . ?
N1 C57 1.475(8) . ?
C59 H59 0.9500 . ?
C58 H58A 0.9800 . ?
C58 H58B 0.9800 . ?
C58 H58C 0.9800 . ?
C57 H57A 0.9800 . ?
C57 H57B 0.9800 . ?
C57 H57C 0.9800 . ?
O1 C3 1.390(3) . ?
O1 C36 1.411(3) . ?
C60A C61B 1.09(2) . ?
C60A N2B 1.292(18) . ?
C60A N2A 1.392(8) . ?
C60A C62B 1.77(2) . ?
C60A H60A 0.9800 . ?
C60A H60B 0.9800 . ?
C60A H60C 0.9800 . ?
C61A N2B 1.19(2) . ?
C61A C60B 1.20(2) . ?
C61A N2A 1.388(9) . ?
C61A C62B 1.42(2) . ?
C61A H61A 0.9800 . ?
C61A H61B 0.9800 . ?
C61A H61C 0.9800 . ?
C62A O12A 1.237(8) . ?
C62A N2A 1.437(9) . ?
C62A C61B 1.52(2) . ?
C62A C60B 1.60(2) . ?
C62A N2B 1.814(19) . ?
C62A H62A 0.9500 . ?
N2A C61B 1.187(18) . ?
N2A C60B 1.275(17) . ?
N2A C62B 1.83(2) . ?
O12A C60B 1.59(2) . ?
C60B N2B 1.418(9) . ?
C60B H60D 0.9800 . ?
C60B H60E 0.9800 . ?
C60B H60F 0.9800 . ?
C61B N2B 1.401(9) . ?
C61B H61D 0.9800 . ?
C61B H61E 0.9800 . ?
C61B H61F 0.9800 . ?
C62B O12B 1.205(9) . ?
C62B N2B 1.464(10) . ?
C62B H62B 0.9500 . ?
C1 C2 1.387(3) . ?
C1 C6 1.390(3) . ?
C1 C35 1.509(3) . ?
O2 C6 1.377(3) . ?
O2 C39 1.406(3) . ?
C2 C3 1.384(3) . ?
C2 H2 0.9500 . ?
O3 C10 1.377(3) . ?
O3 C49 1.411(3) . ?
C3 C4 1.389(3) . ?
O4 C13 1.380(3) . ?
O4 C50 1.404(4) . ?
C4 C5 1.399(3) . ?
C4 C7 1.513(3) . ?
C5 C6 1.387(3) . ?
C5 H5 0.9500 . ?
O5 C17 1.376(3) . ?
O5 C51 1.404(3) . ?
O6 C20 1.376(3) . ?
O6 C52 1.396(3) . ?
C7 C8 1.523(3) . ?
C7 H7A 0.9900 . ?
C7 H7B 0.9900 . ?
O7 C24 1.379(3) . ?
O7 C53 1.411(3) . ?
C8 C9 1.388(3) . ?
C8 C13 1.394(3) . ?
O8 C27 1.388(3) . ?
O8 C54 1.402(4) . ?
C9 C10 1.388(3) . ?
C9 H9 0.9500 . ?
O9 C31 1.381(3) . ?
O9 C55 1.411(4) . ?
C10 C11 1.394(3) . ?
O10 C34 1.385(3) . ?
O10 C56 1.413(3) . ?
C11 C12 1.390(3) . ?
C11 C14 1.510(3) . ?
C14 C15 1.513(3) . ?
C14 H14A 0.9900 . ?
C14 H14B 0.9900 . ?
C13 C12 1.385(4) . ?
C12 H12 0.9500 . ?
C15 C20 1.392(3) . ?
C15 C16 1.394(3) . ?
C16 C17 1.387(3) . ?
C16 H16 0.9500 . ?
C17 C18 1.387(3) . ?
C23 C24 1.385(3) . ?
C23 C22 1.390(3) . ?
C23 H23 0.9500 . ?
C22 C27 1.393(3) . ?
C22 C21 1.513(3) . ?
C21 C18 1.517(3) . ?
C21 H21A 0.9900 . ?
C21 H21B 0.9900 . ?
C20 C19 1.391(3) . ?
C19 C18 1.391(3) . ?
C19 H19 0.9500 . ?
C27 C26 1.379(3) . ?
C26 C25 1.388(3) . ?
C26 H26 0.9500 . ?
C25 C24 1.392(3) . ?
C25 C28 1.509(3) . ?
C28 C29 1.523(3) . ?
C28 H28A 0.9900 . ?
C28 H28B 0.9900 . ?
C29 C34 1.389(3) . ?
C29 C30 1.393(3) . ?
C30 C31 1.383(3) . ?
C30 H30 0.9500 . ?
C31 C32 1.391(3) . ?
C35 C32 1.522(3) . ?
C35 H35A 0.9900 . ?
C35 H35B 0.9900 . ?
C34 C33 1.386(3) . ?
C33 C32 1.387(3) . ?
C33 H33 0.9500 . ?
C46 C45 1.484(4) . ?
C46 C47 1.499(4) . ?
C46 H46A 0.9900 . ?
C46 H46B 0.9900 . ?
C45 C44 1.511(4) . ?
C45 H45A 0.9900 . ?
C45 H45B 0.9900 . ?
C44 C43 1.519(4) . ?
C44 H44A 0.9900 . ?
C44 H44B 0.9900 . ?
C43 C42 1.506(4) . ?
C43 H43A 0.9900 . ?
C43 H43B 0.9900 . ?
C42 C41 1.519(4) . ?
C42 H42A 0.9900 . ?
C42 H42B 0.9900 . ?
C41 C40 1.502(4) . ?
C41 H41A 0.9900 . ?
C41 H41B 0.9900 . ?
C40 C39 1.508(3) . ?
C40 H40A 0.9900 . ?
C40 H40B 0.9900 . ?
C39 H39A 0.9900 . ?
C39 H39B 0.9900 . ?
C38 C37 1.164(4) . ?
C38 H38 0.9500 . ?
C37 C36 1.455(4) . ?
C36 H36A 0.9900 . ?
C36 H36B 0.9900 . ?
C48 C47 1.441(4) . ?
C48 H48A 0.9900 . ?
C48 H48B 0.9900 . ?
C47 H47A 0.9900 . ?
C47 H47B 0.9900 . ?
C49 H49A 0.9800 . ?
C49 H49B 0.9800 . ?
C49 H49C 0.9800 . ?
C51 H51A 0.9800 . ?
C51 H51B 0.9800 . ?
C51 H51C 0.9800 . ?
C50 H50A 0.9800 . ?
C50 H50B 0.9800 . ?
C50 H50C 0.9800 . ?
C53 H53A 0.9800 . ?
C53 H53B 0.9800 . ?
C53 H53C 0.9800 . ?
C54 H54A 0.9800 . ?
C54 H54B 0.9800 . ?
C54 H54C 0.9800 . ?
C55 H55A 0.9800 . ?
C55 H55B 0.9800 . ?
C55 H55C 0.9800 . ?
C56 H56A 0.9800 . ?
C56 H56B 0.9800 . ?
C56 H56C 0.9800 . ?
C52 H52A 0.9800 . ?
C52 H52B 0.9800 . ?
C52 H52C 0.9800 . ?

loop_
_geom_torsion_atom_site_label_1
_geom_torsion_atom_site_label_2
_geom_torsion_atom_site_label_3
_geom_torsion_atom_site_label_4
_geom_torsion
_geom_torsion_site_symmetry_1
_geom_torsion_site_symmetry_2
_geom_torsion_site_symmetry_3
_geom_torsion_site_symmetry_4
_geom_torsion_publ_flag
C63 N3 C65 O13 -15(3) . . . . ?
C64 N3 C65 O13 151.6(19) . . . . ?
C58 N1 C59 O11 178.7(6) . . . . ?
C57 N1 C59 O11 0.8(9) . . . . ?
N2B C61A N2A C61B -54(6) . . . . ?
C60B C61A N2A C61B 140(6) . . . . ?
C62B C61A N2A C61B -33(6) . . . . ?
N2B C61A N2A C60B 166(9) . . . . ?
C62B C61A N2A C60B -174.0(17) . . . . ?
N2B C61A N2A C60A -22(7) . . . . ?
C60B C61A N2A C60A 172(2) . . . . ?
C62B C61A N2A C60A -2.0(16) . . . . ?
N2B C61A N2A C62A 162(10) . . . . ?
C60B C61A N2A C62A -3.7(19) . . . . ?
C62B C61A N2A C62A -178(2) . . . . ?
N2B C61A N2A C62B -20(9) . . . . ?
C60B C61A N2A C62B 174.0(17) . . . . ?
N2B C60A N2A C61B -174(8) . . . . ?
C62B C60A N2A C61B 168.9(17) . . . . ?
C61B C60A N2A C60B -138(8) . . . . ?
N2B C60A N2A C60B 48(6) . . . . ?
C62B C60A N2A C60B 31(8) . . . . ?
C61B C60A N2A C61A -167(2) . . . . ?
N2B C60A N2A C61A 19(6) . . . . ?
C62B C60A N2A C61A 1.7(13) . . . . ?
C61B C60A N2A C62A 8.8(18) . . . . ?
N2B C60A N2A C62A -165(9) . . . . ?
C62B C60A N2A C62A 178(2) . . . . ?
C61B C60A N2A C62B -168.9(17) . . . . ?
N2B C60A N2A C62B 17(7) . . . . ?
O12A C62A N2A C61B -179.6(14) . . . . ?
C60B C62A N2A C61B -165.4(17) . . . . ?
N2B C62A N2A C61B 118(18) . . . . ?
O12A C62A N2A C60B -14.2(16) . . . . ?
C61B C62A N2A C60B 165.4(17) . . . . ?
N2B C62A N2A C60B -76(18) . . . . ?
O12A C62A N2A C61A -11(3) . . . . ?
C61B C62A N2A C61A 168(2) . . . . ?
C60B C62A N2A C61A 3.1(16) . . . . ?
N2B C62A N2A C61A -73(17) . . . . ?
O12A C62A N2A C60A 173.4(15) . . . . ?
C61B C62A N2A C60A -7.1(15) . . . . ?
C60B C62A N2A C60A -172(2) . . . . ?
N2B C62A N2A C60A 111(19) . . . . ?
N2A C62A O12A C60B 11.7(13) . . . . ?
C61B C62A O12A C60B 11(4) . . . . ?
N2B C62A O12A C60B 14.7(14) . . . . ?
N2B C61A C60B N2A -4(2) . . . . ?
C62B C61A C60B N2A 9(3) . . . . ?
N2A C61A C60B N2B 4(2) . . . . ?
C62B C61A C60B N2B 13(2) . . . . ?
N2B C61A C60B O12A 54(6) . . . . ?
N2A C61A C60B O12A 57(5) . . . . ?
C62B C61A C60B O12A 67(7) . . . . ?
N2B C61A C60B C62A 0(2) . . . . ?
N2A C61A C60B C62A 3.3(17) . . . . ?
C62B C61A C60B C62A 13(4) . . . . ?
C61B N2A C60B C61A -162(3) . . . . ?
C60A N2A C60B C61A -34(8) . . . . ?
C62A N2A C60B C61A 176.9(16) . . . . ?
C62B N2A C60B C61A -4.8(13) . . . . ?
C61B N2A C60B N2B -173(10) . . . . ?
C61A N2A C60B N2B -12(8) . . . . ?
C60A N2A C60B N2B -45(5) . . . . ?
C62A N2A C60B N2B 165(8) . . . . ?
C62B N2A C60B N2B -16(7) . . . . ?
C61B N2A C60B O12A 32(3) . . . . ?
C61A N2A C60B O12A -166.6(17) . . . . ?
C60A N2A C60B O12A 160(8) . . . . ?
C62A N2A C60B O12A 10.3(12) . . . . ?
C62B N2A C60B O12A -171.4(12) . . . . ?
C61B N2A C60B C62A 22(2) . . . . ?
C61A N2A C60B C62A -176.9(16) . . . . ?
C60A N2A C60B C62A 149(9) . . . . ?
C62B N2A C60B C62A 178.3(17) . . . . ?
C62A O12A C60B C61A -66(6) . . . . ?
C62A O12A C60B N2A -12.3(14) . . . . ?
C62A O12A C60B N2B -19.5(18) . . . . ?
O12A C62A C60B C61A 162(2) . . . . ?
N2A C62A C60B C61A -3.6(19) . . . . ?
C61B C62A C60B C61A -14(2) . . . . ?
N2B C62A C60B C61A 0.4(18) . . . . ?
O12A C62A C60B N2A 165.9(16) . . . . ?
C61B C62A C60B N2A -10.7(13) . . . . ?
N2B C62A C60B N2A 4(2) . . . . ?
O12A C62A C60B N2B 161.9(18) . . . . ?
N2A C62A C60B N2B -4(2) . . . . ?
C61B C62A C60B N2B -14.7(17) . . . . ?
N2A C62A C60B O12A -165.9(16) . . . . ?
C61B C62A C60B O12A -176.7(13) . . . . ?
N2B C62A C60B O12A -161.9(18) . . . . ?
N2B C60A C61B N2A 2(2) . . . . ?
C62B C60A C61B N2A -12.6(19) . . . . ?
N2A C60A C61B N2B -2(2) . . . . ?
C62B C60A C61B N2B -14(2) . . . . ?
N2B C60A C61B C62A -9(2) . . . . ?
N2A C60A C61B C62A -11(2) . . . . ?
C62B C60A C61B C62A -23(3) . . . . ?
C60B N2A C61B C60A 166(3) . . . . ?
C61A N2A C61B C60A 39(6) . . . . ?
C62A N2A C61B C60A -171.9(17) . . . . ?
C62B N2A C61B C60A 11.0(16) . . . . ?
C60B N2A C61B N2B 173(11) . . . . ?
C61A N2A C61B N2B 45(5) . . . . ?
C60A N2A C61B N2B 6(8) . . . . ?
C62A N2A C61B N2B -166(9) . . . . ?
C62B N2A C61B N2B 17(8) . . . . ?
C60B N2A C61B C62A -22(2) . . . . ?
C61A N2A C61B C62A -150(6) . . . . ?
C60A N2A C61B C62A 171.9(17) . . . . ?
C62B N2A C61B C62A -177.1(19) . . . . ?
O12A C62A C61B C60A 13(6) . . . . ?
N2A C62A C61B C60A 12(2) . . . . ?
C60B C62A C61B C60A 23(3) . . . . ?
N2B C62A C61B C60A 8(2) . . . . ?
O12A C62A C61B N2A 1(4) . . . . ?
C60B C62A C61B N2A 11.1(13) . . . . ?
N2B C62A C61B N2A -4(2) . . . . ?
O12A C62A C61B N2B 5(5) . . . . ?
N2A C62A C61B N2B 4(2) . . . . ?
C60B C62A C61B N2B 14.7(17) . . . . ?
N2B C61A C62B O12B -109.4(17) . . . . ?
C60B C61A C62B O12B -123(3) . . . . ?
N2A C61A C62B O12B -115(2) . . . . ?
C60B C61A C62B N2B -13(3) . . . . ?
N2A C61A C62B N2B -6(2) . . . . ?
N2B C61A C62B C60A 6.9(17) . . . . ?
C60B C61A C62B C60A -7(3) . . . . ?
N2A C61A C62B C60A 1.4(11) . . . . ?
N2B C61A C62B N2A 6(2) . . . . ?
C60B C61A C62B N2A -8(2) . . . . ?
C61B C60A C62B O12B 123(2) . . . . ?
N2B C60A C62B O12B 106.2(18) . . . . ?
N2A C60A C62B O12B 112(2) . . . . ?
C61B C60A C62B C61A 10(2) . . . . ?
N2B C60A C62B C61A -7.2(18) . . . . ?
N2A C60A C62B C61A -1.5(12) . . . . ?
C61B C60A C62B N2B 17(2) . . . . ?
N2A C60A C62B N2B 6(2) . . . . ?
C61B C60A C62B N2A 11.1(17) . . . . ?
N2B C60A C62B N2A -6(2) . . . . ?
C61B N2A C62B O12B -102(3) . . . . ?
C60B N2A C62B O12B 94(2) . . . . ?
C61A N2A C62B O12B 89(2) . . . . ?
C60A N2A C62B O12B -93(2) . . . . ?
C61B N2A C62B C61A 169(2) . . . . ?
C60B N2A C62B C61A 5.0(14) . . . . ?
C60A N2A C62B C61A 178.0(16) . . . . ?
C61B N2A C62B N2B -103(11) . . . . ?
C60B N2A C62B N2B 93(11) . . . . ?
C61A N2A C62B N2B 88(11) . . . . ?
C60A N2A C62B N2B -94(11) . . . . ?
C61B N2A C62B C60A -9.2(14) . . . . ?
C60B N2A C62B C60A -173.0(19) . . . . ?
C61A N2A C62B C60A -178.0(16) . . . . ?
C60B C61A N2B C60A 155(4) . . . . ?
N2A C61A N2B C60A 142(12) . . . . ?
C62B C61A N2B C60A -16(4) . . . . ?
C60B C61A N2B C61B 49(6) . . . . ?
N2A C61A N2B C61B 36(4) . . . . ?
C62B C61A N2B C61B -122(7) . . . . ?
N2A C61A N2B C60B -13(8) . . . . ?
C62B C61A N2B C60B -170.9(18) . . . . ?
C60B C61A N2B C62B 170.9(18) . . . . ?
N2A C61A N2B C62B 158(9) . . . . ?
C60B C61A N2B C62A 0.4(17) . . . . ?
N2A C61A N2B C62A -12(7) . . . . ?
C62B C61A N2B C62A -171(2) . . . . ?
C61B C60A N2B C61A -151(4) . . . . ?
N2A C60A N2B C61A -146(11) . . . . ?
C62B C60A N2B C61A 14(3) . . . . ?
N2A C60A N2B C61B 5(7) . . . . ?
C62B C60A N2B C61B 165(2) . . . . ?
C61B C60A N2B C60B -27(6) . . . . ?
N2A C60A N2B C60B -22(3) . . . . ?
C62B C60A N2B C60B 138(7) . . . . ?
C61B C60A N2B C62B -165(2) . . . . ?
N2A C60A N2B C62B -160(9) . . . . ?
C61B C60A N2B C62A 5.2(14) . . . . ?
N2A C60A N2B C62A 10(6) . . . . ?
C62B C60A N2B C62A 171(2) . . . . ?
C60A C61B N2B C61A 128(7) . . . . ?
N2A C61B N2B C61A -45(5) . . . . ?
C62A C61B N2B C61A -58(6) . . . . ?
N2A C61B N2B C60A -173(9) . . . . ?
C62A C61B N2B C60A 173.8(17) . . . . ?
C60A C61B N2B C60B 169(3) . . . . ?
N2A C61B N2B C60B -5(7) . . . . ?
C62A C61B N2B C60B -18(2) . . . . ?
C60A C61B N2B C62B 18(2) . . . . ?
N2A C61B N2B C62B -155(11) . . . . ?
C62A C61B N2B C62B -168(3) . . . . ?
C60A C61B N2B C62A -173.8(17) . . . . ?
N2A C61B N2B C62A 13(9) . . . . ?
N2A C60B N2B C61A 167(9) . . . . ?
O12A C60B N2B C61A -166.0(19) . . . . ?
C62A C60B N2B C61A 179.6(18) . . . . ?
C61A C60B N2B C60A -142(7) . . . . ?
N2A C60B N2B C60A 25(3) . . . . ?
O12A C60B N2B C60A 52(7) . . . . ?
C62A C60B N2B C60A 38(6) . . . . ?
C61A C60B N2B C61B -163(3) . . . . ?
N2A C60B N2B C61B 4(6) . . . . ?
O12A C60B N2B C61B 31(3) . . . . ?
C62A C60B N2B C61B 17(2) . . . . ?
C61A C60B N2B C62B -9.3(17) . . . . ?
N2A C60B N2B C62B 157(10) . . . . ?
O12A C60B N2B C62B -175.3(16) . . . . ?
C62A C60B N2B C62B 170(2) . . . . ?
C61A C60B N2B C62A -179.6(18) . . . . ?
N2A C60B N2B C62A -13(8) . . . . ?
O12A C60B N2B C62A 14.4(13) . . . . ?
O12B C62B N2B C61A 93(2) . . . . ?
C60A C62B N2B C61A -170(2) . . . . ?
N2A C62B N2B C61A -88(11) . . . . ?
O12B C62B N2B C60A -97(2) . . . . ?
C61A C62B N2B C60A 170(2) . . . . ?
N2A C62B N2B C60A 82(11) . . . . ?
O12B C62B N2B C61B -110(3) . . . . ?
C61A C62B N2B C61B 157(3) . . . . ?
C60A C62B N2B C61B -13.3(17) . . . . ?
N2A C62B N2B C61B 69(11) . . . . ?
O12B C62B N2B C60B 101(3) . . . . ?
C61A C62B N2B C60B 8.4(16) . . . . ?
C60A C62B N2B C60B -162(3) . . . . ?
N2A C62B N2B C60B -80(11) . . . . ?
O12A C62A N2B C61A -18(3) . . . . ?
N2A C62A N2B C61A 101(19) . . . . ?
C61B C62A N2B C61A 160(3) . . . . ?
C60B C62A N2B C61A -0.4(16) . . . . ?
O12A C62A N2B C60A 176.9(16) . . . . ?
N2A C62A N2B C60A -64(17) . . . . ?
C61B C62A N2B C60A -4.7(13) . . . . ?
C60B C62A N2B C60A -165(3) . . . . ?
O12A C62A N2B C61B -178.4(15) . . . . ?
N2A C62A N2B C61B -59(17) . . . . ?
C60B C62A N2B C61B -160(2) . . . . ?
O12A C62A N2B C60B -18.1(17) . . . . ?
N2A C62A N2B C60B 101(19) . . . . ?
C61B C62A N2B C60B 160(2) . . . . ?
C6 C1 C2 C3 1.0(3) . . . . ?
C35 C1 C2 C3 -176.97(19) . . . . ?
C1 C2 C3 C4 -0.9(3) . . . . ?
C1 C2 C3 O1 -179.8(2) . . . . ?
C36 O1 C3 C2 -7.8(3) . . . . ?
C36 O1 C3 C4 173.2(2) . . . . ?
C2 C3 C4 C5 0.1(3) . . . . ?
O1 C3 C4 C5 179.13(19) . . . . ?
C2 C3 C4 C7 178.1(2) . . . . ?
O1 C3 C4 C7 -2.9(3) . . . . ?
C3 C4 C5 C6 0.5(3) . . . . ?
C7 C4 C5 C6 -177.5(2) . . . . ?
C39 O2 C6 C5 15.7(3) . . . . ?
C39 O2 C6 C1 -165.9(2) . . . . ?
C4 C5 C6 O2 177.9(2) . . . . ?
C4 C5 C6 C1 -0.4(3) . . . . ?
C2 C1 C6 O2 -178.80(19) . . . . ?
C35 C1 C6 O2 -0.9(3) . . . . ?
C2 C1 C6 C5 -0.4(3) . . . . ?
C35 C1 C6 C5 177.5(2) . . . . ?
C3 C4 C7 C8 -90.4(3) . . . . ?
C5 C4 C7 C8 87.5(2) . . . . ?
C4 C7 C8 C9 86.6(2) . . . . ?
C4 C7 C8 C13 -91.5(2) . . . . ?
C13 C8 C9 C10 0.3(3) . . . . ?
C7 C8 C9 C10 -177.93(19) . . . . ?
C49 O3 C10 C9 -10.1(3) . . . . ?
C49 O3 C10 C11 169.8(2) . . . . ?
C8 C9 C10 O3 -179.88(19) . . . . ?
C8 C9 C10 C11 0.2(3) . . . . ?
O3 C10 C11 C12 179.35(19) . . . . ?
C9 C10 C11 C12 -0.7(3) . . . . ?
O3 C10 C11 C14 -3.7(3) . . . . ?
C9 C10 C11 C14 176.21(19) . . . . ?
C12 C11 C14 C15 88.7(2) . . . . ?
C10 C11 C14 C15 -88.1(2) . . . . ?
C50 O4 C13 C12 -9.2(4) . . . . ?
C50 O4 C13 C8 170.5(3) . . . . ?
C9 C8 C13 O4 -179.9(2) . . . . ?
C7 C8 C13 O4 -1.7(3) . . . . ?
C9 C8 C13 C12 -0.2(3) . . . . ?
C7 C8 C13 C12 178.0(2) . . . . ?
O4 C13 C12 C11 179.3(2) . . . . ?
C8 C13 C12 C11 -0.3(3) . . . . ?
C10 C11 C12 C13 0.8(3) . . . . ?
C14 C11 C12 C13 -176.2(2) . . . . ?
C11 C14 C15 C20 -86.0(2) . . . . ?
C11 C14 C15 C16 91.2(2) . . . . ?
C20 C15 C16 C17 0.5(3) . . . . ?
C14 C15 C16 C17 -176.86(19) . . . . ?
C51 O5 C17 C16 -2.7(3) . . . . ?
C51 O5 C17 C18 176.8(2) . . . . ?
C15 C16 C17 O5 178.52(19) . . . . ?
C15 C16 C17 C18 -1.0(3) . . . . ?
C24 C23 C22 C27 0.4(3) . . . . ?
C24 C23 C22 C21 -178.02(19) . . . . ?
C23 C22 C21 C18 86.6(2) . . . . ?
C27 C22 C21 C18 -91.7(2) . . . . ?
C52 O6 C20 C19 2.6(4) . . . . ?
C52 O6 C20 C15 -177.2(3) . . . . ?
C16 C15 C20 O6 -179.5(2) . . . . ?
C14 C15 C20 O6 -2.1(3) . . . . ?
C16 C15 C20 C19 0.7(3) . . . . ?
C14 C15 C20 C19 178.0(2) . . . . ?
O6 C20 C19 C18 178.7(2) . . . . ?
C15 C20 C19 C18 -1.4(3) . . . . ?
O5 C17 C18 C19 -179.30(18) . . . . ?
C16 C17 C18 C19 0.2(3) . . . . ?
O5 C17 C18 C21 -0.2(3) . . . . ?
C16 C17 C18 C21 179.29(19) . . . . ?
C20 C19 C18 C17 1.0(3) . . . . ?
C20 C19 C18 C21 -178.1(2) . . . . ?
C22 C21 C18 C17 -89.8(2) . . . . ?
C22 C21 C18 C19 89.2(2) . . . . ?
C54 O8 C27 C26 5.3(4) . . . . ?
C54 O8 C27 C22 -174.7(3) . . . . ?
C23 C22 C27 C26 -0.2(3) . . . . ?
C21 C22 C27 C26 178.19(19) . . . . ?
C23 C22 C27 O8 179.77(19) . . . . ?
C21 C22 C27 O8 -1.8(3) . . . . ?
O8 C27 C26 C25 179.7(2) . . . . ?
C22 C27 C26 C25 -0.4(3) . . . . ?
C27 C26 C25 C24 0.7(3) . . . . ?
C27 C26 C25 C28 -176.46(19) . . . . ?
C53 O7 C24 C23 -8.4(3) . . . . ?
C53 O7 C24 C25 172.2(2) . . . . ?
C22 C23 C24 O7 -179.40(19) . . . . ?
C22 C23 C24 C25 0.0(3) . . . . ?
C26 C25 C24 O7 178.88(18) . . . . ?
C28 C25 C24 O7 -3.9(3) . . . . ?
C26 C25 C24 C23 -0.5(3) . . . . ?
C28 C25 C24 C23 176.65(19) . . . . ?
C26 C25 C28 C29 89.0(2) . . . . ?
C24 C25 C28 C29 -88.1(2) . . . . ?
C25 C28 C29 C34 -93.6(2) . . . . ?
C25 C28 C29 C30 84.7(2) . . . . ?
C34 C29 C30 C31 0.4(3) . . . . ?
C28 C29 C30 C31 -177.99(18) . . . . ?
C55 O9 C31 C30 -5.7(4) . . . . ?
C55 O9 C31 C32 175.8(2) . . . . ?
C29 C30 C31 O9 -178.88(19) . . . . ?
C29 C30 C31 C32 -0.5(3) . . . . ?
C2 C1 C35 C32 91.0(2) . . . . ?
C6 C1 C35 C32 -86.9(2) . . . . ?
C56 O10 C34 C33 16.6(3) . . . . ?
C56 O10 C34 C29 -164.2(2) . . . . ?
C30 C29 C34 O10 -178.99(18) . . . . ?
C28 C29 C34 O10 -0.6(3) . . . . ?
C30 C29 C34 C33 0.2(3) . . . . ?
C28 C29 C34 C33 178.60(18) . . . . ?
O10 C34 C33 C32 178.32(19) . . . . ?
C29 C34 C33 C32 -0.8(3) . . . . ?
C34 C33 C32 C31 0.8(3) . . . . ?
C34 C33 C32 C35 -178.12(19) . . . . ?
O9 C31 C32 C33 178.39(18) . . . . ?
C30 C31 C32 C33 -0.1(3) . . . . ?
O9 C31 C32 C35 -2.7(3) . . . . ?
C30 C31 C32 C35 178.76(19) . . . . ?
C1 C35 C32 C33 94.4(2) . . . . ?
C1 C35 C32 C31 -84.5(3) . . . . ?
C47 C46 C45 C44 -177.9(3) . . . . ?
C46 C45 C44 C43 176.6(3) . . . . ?
C45 C44 C43 C42 174.0(3) . . . . ?
C44 C43 C42 C41 179.1(3) . . . . ?
C43 C42 C41 C40 174.0(3) . . . . ?
C42 C41 C40 C39 177.0(3) . . . . ?
C6 O2 C39 C40 177.1(2) . . . . ?
C41 C40 C39 O2 179.5(2) . . . . ?
C3 O1 C36 C37 -177.3(2) . . . . ?
Br1 C48 C47 C46 178.2(3) . . . . ?
C45 C46 C47 C48 179.1(3) . . . . ?
